data_2005107
loop_
_publ_author_name
'Mattern, G.'
'Weckert, E.'
'Youssef, D.'
'Frahm, A. W.'

_publ_section_title
;
 Absolute Configuration of Chlorojanerin, a Chlorine-Containing
 Guaianolide from <i>Centaurea scoparia</i>
;
_journal_issue 7
_journal_name_full 'Acta Crystallographica Section C'
_journal_page_first 1791
_journal_page_last 1793
_journal_paper_doi 10.1107/S0108270196000741
_journal_volume 52
_journal_year 1996
_chemical_formula_iupac 'C19 H23 Cl1 O7'
_chemical_formula_sum 'C19 H23 Cl O7'
_chemical_formula_weight 398.84
_chemical_name_systematic
;
(1R,3S,4R,5S,6S,7R,8S)-4-chloromethyl-3,4-diyhdroxy-
8-(4-hydroxymethacrylate)-1H,5H,6H,7H-guaia-10(14),11(13)-dien-6,12-olide,
;
_space_group_IT_number 4
_symmetry_cell_setting monoclinic
_symmetry_space_group_name_Hall 'P 2yb'
_symmetry_space_group_name_H-M 'P 1 21 1'
_cell_angle_alpha 90.0
_cell_angle_beta 103.21(4)
_cell_angle_gamma 90.0
_cell_formula_units_Z 2
_cell_length_a 8.193(5)
_cell_length_b 10.546(6)
_cell_length_c 11.092(6)
_cell_measurement_reflns_used 25
_cell_measurement_temperature 293
_cell_measurement_theta_max 16.5
_cell_measurement_theta_min 3
_cell_volume 933.0(9)
_computing_cell_refinement 'Syntex R3 software'
_computing_data_collection 'Syntex R3 software'
_computing_data_reduction 'CRYSTALS (Watkin, Carruthers & Betteridge, 1985)'
_computing_molecular_graphics 'CRYSTAN88 (Burzlaff & Rothammel, 1988)'
_computing_publication_material 'CRYSTALS and local software'
_computing_structure_refinement CRYSTALS
_computing_structure_solution 'SIR92 (Altomare et al., 1994)'
_diffrn_ambient_temperature 293
_diffrn_measurement_device 'Syntex R3 four-circle'
_diffrn_measurement_method \q
_diffrn_radiation_monochromator graphite
_diffrn_radiation_source 'X-ray tube'
_diffrn_radiation_type MoK\a
_diffrn_radiation_wavelength 0.71073
_diffrn_reflns_av_R_equivalents 0.0412
_diffrn_reflns_av_sigmaI/netI 0.0435
_diffrn_reflns_limit_h_max 10
_diffrn_reflns_limit_h_min -10
_diffrn_reflns_limit_k_max 13
_diffrn_reflns_limit_k_min -13
_diffrn_reflns_limit_l_max 14
_diffrn_reflns_limit_l_min -14
_diffrn_reflns_number 7467
_diffrn_reflns_theta_max 27.5
_diffrn_reflns_theta_min 2
_diffrn_standards_decay_% none
_diffrn_standards_interval_count 200
_diffrn_standards_number 3
_exptl_absorpt_coefficient_mu 0.24
_exptl_absorpt_correction_type none
_exptl_crystal_colour colourless
_exptl_crystal_density_diffrn 1.420
_exptl_crystal_density_method 'not measured'
_exptl_crystal_description prism
_exptl_crystal_F_000 420
_exptl_crystal_size_max 0.40
_exptl_crystal_size_mid 0.35
_exptl_crystal_size_min 0.30
_refine_diff_density_max 0.41
_refine_diff_density_min -0.32
_refine_ls_abs_structure_details 'Flack (1983)'
_refine_ls_abs_structure_Flack -0.01(5)
_refine_ls_extinction_coef 58E1(2)
_refine_ls_extinction_method 'Larson (1970)'
_refine_ls_goodness_of_fit_all 2.27
_refine_ls_goodness_of_fit_obs 2.34
_refine_ls_hydrogen_treatment refall
_refine_ls_matrix_type full
_refine_ls_number_parameters 338
_refine_ls_number_reflns 4026
_refine_ls_number_restraints 1
_refine_ls_restrained_S_all 0.0
_refine_ls_restrained_S_obs 0.0
_refine_ls_R_factor_all 0.0381
_refine_ls_R_factor_obs 0.0354
_refine_ls_shift/esd_max 0.01
_refine_ls_shift/esd_mean 0.0014
_refine_ls_structure_factor_coef F
_refine_ls_weighting_details 'w = 1/[\s^2^(F) + 0.0003F^2^]'
_refine_ls_weighting_scheme calc
_refine_ls_wR_factor_all 0.0367
_refine_ls_wR_factor_obs 0.0366
_reflns_number_observed 4026
_reflns_number_total 4275
_reflns_observed_criterion refl_observed_if_F>_1.5_\s(F)
_cod_data_source_file cf1061.cif
_cod_data_source_block chlorojanerin
_cod_depositor_comments
;
The following automatic conversions were performed:

'_refine_ls_weighting_scheme' value 'w = 1/[\s^2^(F) + 0.0003F^2^]'
was changed to 'calc'. New tag '_refine_ls_weighting_details' was
created. The value of the new tag was set to 'w = 1/[\s^2^(F) +
0.0003F^2^]'.

Automatic conversion script
Id: cif_fix_values 3143 2015-03-26 13:38:13Z robertas 
;
_cod_original_cell_volume 933.027
_cod_original_sg_symbol_Hall 'P 2y1'
_cod_original_sg_symbol_H-M 'P 21'
_cod_original_formula_sum 'C19 H23 Cl1 O7'
_cod_database_code 2005107

loop_
_symmetry_equiv_pos_as_xyz
'x, y, z'
'-x, y+1/2, -z'

loop_
_atom_site_aniso_label
_atom_site_aniso_U_11
_atom_site_aniso_U_22
_atom_site_aniso_U_33
_atom_site_aniso_U_12
_atom_site_aniso_U_13
_atom_site_aniso_U_23
Cl1 0.0518(3) 0.0727(4) 0.0297(2) -0.0083(3) 0.0040(2) -0.0025(3)
O1 0.0418(9) 0.0313(8) 0.0442(8) -0.0083(6) 0.0010(7) 0.0028(7)
O2 0.0473(9) 0.0390(9) 0.0450(10) 0.0003(7) 0.0031(7) 0.0068(7)
O3 0.0407(8) 0.0532(9) 0.0314(7) -0.0028(7) 0.0071(6) -0.0163(7)
O4 0.0550(10) 0.0930(10) 0.0520(10) 0.0000(10) 0.0137(8) -0.0370(10)
O5 0.0508(9) 0.0369(8) 0.0280(7) -0.0012(6) 0.0014(6) 0.0025(7)
O6 0.0930(10) 0.0400(10) 0.0480(10) -0.0041(8) -0.0007(9) 0.0069(9)
O7 0.0490(10) 0.0580(10) 0.0520(10) -0.0013(9) 0.0068(8) 0.0056(8)
C1 0.0400(10) 0.0300(10) 0.0340(10) -0.0014(8) 0.0072(8) -0.0043(9)
C2 0.0320(10) 0.0580(10) 0.0380(10) -0.0020(10) 0.0056(8) -0.0060(10)
C3 0.0318(9) 0.0320(10) 0.0336(9) -0.0045(9) 0.0009(8) -0.0037(9)
C4 0.0330(10) 0.0310(10) 0.0296(9) -0.0049(8) 0.0028(7) -0.0024(9)
C5 0.0294(9) 0.0310(10) 0.0295(8) -0.0018(8) 0.0018(7) 0.0028(9)
C6 0.0300(10) 0.0330(10) 0.0288(9) 0.0000(8) 0.0064(8) -0.0036(9)
C7 0.0350(10) 0.0290(10) 0.0300(10) -0.0016(8) 0.0016(8) -0.0005(9)
C8 0.0420(10) 0.0330(10) 0.0265(9) -0.0001(8) 0.0016(8) 0.0037(9)
C9 0.0390(10) 0.0450(10) 0.0310(10) 0.0001(9) 0.0087(9) 0.0040(10)
C10 0.0360(10) 0.0430(10) 0.0325(9) 0.0012(9) 0.0078(8) -0.0023(9)
C11 0.0340(10) 0.0400(10) 0.0400(10) -0.0067(9) 0.0031(9) -0.0030(9)
C12 0.0360(10) 0.0470(10) 0.0450(10) -0.0050(10) 0.0060(10) -0.0110(10)
C13 0.0420(10) 0.079(2) 0.0420(10) -0.0070(10) 0.0000(10) -0.0120(10)
C14 0.087(2) 0.052(2) 0.0390(10) 0.0060(10) 0.0150(10) -0.0060(10)
C15 0.0380(10) 0.0490(10) 0.0269(9) -0.0039(9) 0.0029(8) -0.0060(10)
C16 0.0400(10) 0.0410(10) 0.0340(10) -0.0041(9) 0.0072(9) 0.0010(10)
C17 0.0360(10) 0.0550(10) 0.0310(10) -0.0020(10) 0.0055(9) -0.0070(10)
C18 0.0420(10) 0.062(2) 0.0400(10) 0.0130(10) 0.0000(10) -0.0040(10)
C19 0.061(2) 0.082(2) 0.0360(10) -0.0120(10) 0.0090(10) -0.013(2)

loop_
_atom_site_label
_atom_site_fract_x
_atom_site_fract_y
_atom_site_fract_z
_atom_site_U_iso_or_equiv
_atom_site_thermal_displace_type
Cl1 0.95129(7) 0.2081(3) 0.81748(5) 0.0523 Uani
O1 0.9264(2) 0.3701(3) 0.5916(1) 0.0405 Uani
O2 1.1501(2) 0.0766(3) 0.6154(2) 0.0450 Uani
O3 0.6598(2) 0.0351(3) 0.4630(1) 0.0419 Uani
O4 0.4233(2) -0.0736(3) 0.4359(2) 0.0664 Uani
O5 0.6930(2) 0.0420(3) 0.0450(1) 0.0398 Uani
O6 0.6875(3) -0.1668(3) 0.0061(2) 0.0630 Uani
O7 0.3525(2) 0.1073(3) -0.1437(2) 0.0538 Uani
C1 0.9672(3) 0.2648(3) 0.3630(2) 0.0349 Uani
C2 1.1352(3) 0.2194(4) 0.4450(2) 0.0431 Uani
C3 1.1099(2) 0.2027(3) 0.5760(2) 0.0335 Uani
C4 0.9249(2) 0.2365(3) 0.5689(2) 0.0319 Uani
C5 0.8332(2) 0.2162(3) 0.4310(2) 0.0308 Uani
C6 0.7757(2) 0.0830(3) 0.3909(2) 0.0307 Uani
C7 0.6767(2) 0.0779(3) 0.2543(2) 0.0323 Uani
C8 0.7858(3) 0.0252(3) 0.1721(2) 0.0348 Uani
C9 0.9517(3) 0.0955(3) 0.1889(2) 0.0382 Uani
C10 0.9463(2) 0.2326(3) 0.2264(2) 0.0372 Uani
C11 0.5217(3) 0.0053(3) 0.2597(2) 0.0389 Uani
C12 0.5239(3) -0.0181(3) 0.3910(2) 0.0432 Uani
C13 0.3931(3) -0.0314(4) 0.1717(3) 0.0559 Uani
C14 0.9289(4) 0.3240(4) 0.1434(2) 0.0592 Uani
C15 0.8465(3) 0.1684(3) 0.6614(2) 0.0387 Uani
C16 0.6591(3) -0.0594(3) -0.0284(2) 0.0385 Uani
C17 0.5835(3) -0.0219(3) -0.1582(2) 0.0410 Uani
C18 0.5079(3) 0.1068(4) -0.1825(2) 0.0495 Uani
C19 0.5887(4) -0.1051(4) -0.2466(2) 0.0600 Uani
H1 0.832(4) 0.406(3) 0.563(3) 0.10(1) Uiso
H2 1.191(4) 0.081(3) 0.688(3) 0.07(1) Uiso
H3 0.344(4) 0.177(3) -0.101(3) 0.069(9) Uiso
H11 0.969(2) 0.353(2) 0.370(2) 0.029(5) Uiso
H21 1.229(3) 0.279(2) 0.442(2) 0.049(7) Uiso
H22 1.171(3) 0.139(3) 0.418(2) 0.055(7) Uiso
H31 1.175(3) 0.259(2) 0.629(2) 0.034(6) Uiso
H51 0.732(3) 0.267(2) 0.414(2) 0.033(6) Uiso
H61 0.868(3) 0.022(2) 0.405(2) 0.037(6) Uiso
H71 0.651(3) 0.157(2) 0.231(2) 0.031(5) Uiso
H81 0.809(2) -0.062(2) 0.184(2) 0.024(5) Uiso
H91 1.033(3) 0.052(2) 0.252(2) 0.038(6) Uiso
H92 0.990(3) 0.091(2) 0.109(2) 0.041(6) Uiso
H131 0.377(3) -0.007(2) 0.091(3) 0.058(8) Uiso
H132 0.286(4) -0.070(3) 0.190(3) 0.083(9) Uiso
H141 0.922(3) 0.415(3) 0.165(2) 0.055(7) Uiso
H142 0.920(3) 0.302(3) 0.060(3) 0.069(8) Uiso
H151 0.852(3) 0.083(2) 0.656(2) 0.040(6) Uiso
H152 0.723(3) 0.195(2) 0.651(2) 0.042(6) Uiso
H181 0.489(3) 0.130(2) -0.269(2) 0.050(7) Uiso
H182 0.588(3) 0.173(2) -0.136(2) 0.059(7) Uiso
H191 0.646(3) -0.191(3) -0.223(3) 0.066(9) Uiso
H192 0.547(3) -0.082(3) -0.337(2) 0.061(8) Uiso

loop_
_atom_type_symbol
_atom_type_scat_dispersion_real
_atom_type_scat_dispersion_imag
_atom_type_scat_source
C .002 .002 International_Tables_Vol_IV_Table_2.3.1
H .000 .000 International_Tables_Vol_IV_Table_2.3.1
CL .132 .159 International_Tables_Vol_IV_Table_2.3.1
N .004 .003 International_Tables_Vol_IV_Table_2.3.1
O .008 .006 International_Tables_Vol_IV_Table_2.3.1
S .110 .124 International_Tables_Vol_IV_Table_2.3.1

loop_
_geom_angle_atom_site_label_1
_geom_angle_atom_site_label_2
_geom_angle_atom_site_label_3
_geom_angle
_geom_angle_publ_flag
C12 O3 C6 112.0(2) yes
C16 O5 C8 119.0(2) no
C5 C1 C2 104.2(2) yes
C10 C1 C2 113.6(2) no
C10 C1 C5 118.5(2) yes
C3 C2 C1 107.5(2) yes
C2 C3 O2 109.3(2) no
C4 C3 O2 113.0(2) no
C4 C3 C2 105.7(2) yes
C3 C4 O1 104.5(2) no
C5 C4 O1 106.9(2) no
C5 C4 C3 105.40(10) yes
C15 C4 O1 109.7(2) no
C15 C4 C3 114.9(2) no
C15 C4 C5 114.6(2) no
C4 C5 C1 101.30(10) yes
C6 C5 C1 111.7(2) yes
C6 C5 C4 117.6(2) no
C5 C6 O3 110.9(2) no
C7 C6 O3 105.20(10) yes
C7 C6 C5 112.2(2) yes
C8 C7 C6 110.6(2) yes
C11 C7 C6 103.7(2) yes
C11 C7 C8 117.3(2) no
C7 C8 O5 106.8(2) no
C9 C8 O5 108.3(2) no
C9 C8 C7 112.3(2) yes
C10 C9 C8 114.8(2) yes
C9 C10 C1 119.0(2) yes
C14 C10 C1 120.0(2) no
C14 C10 C9 120.9(2) no
C12 C11 C7 107.9(2) yes
C13 C11 C7 131.4(2) no
C13 C11 C12 120.6(2) no
O4 C12 O3 120.8(2) no
C11 C12 O3 109.9(2) yes
C11 C12 O4 129.3(2) no
C4 C15 Cl1 111.10(10) no
O6 C16 O5 124.3(2) no
C17 C16 O5 111.1(2) no
C17 C16 O6 124.6(2) no
C18 C17 C16 118.8(2) no
C19 C17 C16 117.7(2) no
C19 C17 C18 123.5(2) no
C17 C18 O7 108.1(2) no
H1 O1 C4 114.(2) no
H2 O2 C3 106.(2) no
H3 O7 C18 110.4(19) no
H11 C1 C2 105.5(12) no
H11 C1 C5 106.8(12) no
H11 C1 C10 107.4(12) no
H21 C2 C1 112.0(14) no
H21 C2 C3 112.2(14) no
H22 C2 C1 112.4(15) no
H22 C2 C3 108.2(16) no
H22 C2 H21 105.(2) no
H31 C3 O2 110.7(13) no
H31 C3 C2 110.4(13) no
H31 C3 C4 107.7(13) no
H51 C5 C1 112.6(12) no
H51 C5 C4 108.4(12) no
H51 C5 C6 105.3(12) no
H61 C6 O3 104.9(13) no
H61 C6 C5 112.8(13) no
H61 C6 C7 110.3(12) no
H71 C7 C6 106.8(13) no
H71 C7 C8 107.5(13) no
H71 C7 C11 110.5(13) no
H81 C8 O5 107.1(11) no
H81 C8 C7 113.9(12) no
H81 C8 C9 108.1(11) no
H91 C9 C8 107.9(13) no
H91 C9 C10 108.3(13) no
H92 C9 C8 108.6(12) no
H92 C9 C10 108.9(13) no
H92 C9 H91 108.3(18) no

loop_
_geom_bond_atom_site_label_1
_geom_bond_atom_site_label_2
_geom_bond_distance
_geom_bond_publ_flag
Cl1 C15 1.797(2) no
O1 C4 1.430(2) no
O2 C3 1.415(3) no
O3 C6 1.464(2) yes
O3 C12 1.336(2) yes
O4 C12 1.207(3) no
O5 C8 1.452(2) no
O5 C16 1.334(3) no
O6 C16 1.201(3) no
O7 C18 1.434(3) no
C1 C2 1.542(3) yes
C1 C5 1.554(3) yes
C1 C10 1.524(3) yes
C2 C3 1.524(3) yes
C3 C4 1.541(3) yes
C4 C5 1.557(2) yes
C4 C15 1.511(3) no
C5 C6 1.516(3) yes
C6 C7 1.548(3) yes
C7 C8 1.520(3) yes
C7 C11 1.496(3) yes
C8 C9 1.522(3) yes
C9 C10 1.508(3) yes
C10 C14 1.318(3) no
C11 C12 1.474(3) no
C11 C13 1.320(3) no
C16 C17 1.485(3) no
C17 C18 1.491(3) no
C17 C19 1.323(3) no
O1 H1 0.85(4) no
O2 H2 0.80(3) no
O7 H3 0.88(3) no
C1 H11 0.93(2) no
C2 H21 1.00(2) no
C2 H22 0.97(3) no
C3 H31 0.92(2) no
C5 H51 0.97(2) no
C6 H61 0.98(2) no
C7 H71 0.88(2) no
C8 H81 0.95(2) no
C9 H91 0.97(2) no
C9 H92 1.01(2) no
C13 H131 0.91(3) no
C13 H132 1.03(3) no
C14 H141 0.99(3) no
C14 H142 0.94(3) no
C15 H151 0.90(2) no
C15 H152 1.03(2) no
C18 H181 0.97(3) no
C18 H182 1.01(3) no
C19 H191 1.02(3) no
C19 H192 1.01(3) no
